data_4308226
loop_
_publ_author_name
'Wei-Zhong Chen'
'Phillip E. Fanwick'
'Tong Ren'

_publ_contact_author_address
;    Department of Chemistry
     Purdue University
     560 Oval Dr.
     W. Lafayette
     IN 47907-2084
     USA
;
_publ_contact_author_email pfanwick@purdue.edu
_publ_contact_author_fax 1(765)4940239
_publ_contact_author_name 'Phillip E. Fanwick'
_publ_contact_author_phone 1(765)4944572
_publ_section_title
;
Dendronized Diruthenium Compounds via the Copper(I)-Catalyzed Click Reaction
;
_journal_name_full 'Inorganic Chemistry'
_journal_page_first 3429
_journal_page_last 3431
_journal_paper_doi 10.1021/ic0702623
_journal_volume 46
_journal_year 2007
_chemical_formula_moiety 'C71 H51 Cl13 N11 O2 Ru2'
_chemical_formula_sum 'C71 H51 Cl13 N11 O2 Ru2'
_chemical_formula_weight 1753.30
_chemical_name_systematic ' ?'
_space_group_IT_number 148
_symmetry_cell_setting hexagonal
_symmetry_space_group_name_Hall '-R 3'
_symmetry_space_group_name_H-M 'R -3 :H'
_atom_type_scat_source 'International Tables for Crystallography (Vol C)'
_audit_creation_date 5-10-05
_audit_creation_method SHELXL_and_local_programs
_cell_angle_alpha 90.00
_cell_angle_beta 90.00
_cell_angle_gamma 120.00
_cell_formula_units_Z 18
_cell_length_a 29.1361(13)
_cell_length_b 29.1361(13)
_cell_length_c 55.364(3)
_cell_measurement_reflns_used 29746
_cell_measurement_temperature 150
_cell_measurement_theta_max 24
_cell_measurement_theta_min 2
_cell_volume 40702(3)
_computing_cell_refinement DENZO/SCALEPACK_(Otwinowski,_1996)
_computing_data_collection Collect_(Nonius,_1998)
_computing_data_reduction DENZO/SCALEPACK_(Otwinowski,_1996)
_computing_molecular_graphics
;
    ORTEP (Johnson, 1976)
    PLATON (Spek, 1997)
;
_computing_structure_refinement SHELX97_(Sheldrick,_1997)
_computing_structure_solution PATTY_(DIRDIF99,_Beurskins,_1999)
_diffrn_ambient_temperature 150
_diffrn_measured_fraction_theta_full 0.9874
_diffrn_measured_fraction_theta_max 0.9874
_diffrn_measurement_device_type Nonius_KappaCCD
_diffrn_measurement_method \w
_diffrn_radiation_monochromator 'graphite 002'
_diffrn_radiation_type MO-K\a
_diffrn_radiation_wavelength 0.71073
_diffrn_reflns_av_R_equivalents 0.084
_diffrn_reflns_limit_h_max 33
_diffrn_reflns_limit_h_min 0
_diffrn_reflns_limit_k_max 0
_diffrn_reflns_limit_k_min -28
_diffrn_reflns_limit_l_max 63
_diffrn_reflns_limit_l_min -63
_diffrn_reflns_number 29746
_diffrn_reflns_theta_full 24.1
_diffrn_reflns_theta_max 24.12
_diffrn_reflns_theta_min 2.17
_exptl_absorpt_coefficient_mu 0.757
_exptl_absorpt_correction_T_max 0.9362
_exptl_absorpt_correction_T_min 0.8966
_exptl_absorpt_correction_type multi-scan_(Otwinowski_&_Minor,_1997)
_exptl_crystal_colour_modifier dark
_exptl_crystal_colour_primary red
_exptl_crystal_density_diffrn 1.287
_exptl_crystal_description plate
_exptl_crystal_F_000 15822
_exptl_crystal_size_max 0.38
_exptl_crystal_size_mid 0.33
_exptl_crystal_size_min 0.09
_platon_squeeze_details ' ?                                                                     '
_refine_diff_density_max 0.57
_refine_diff_density_min -0.39
_refine_ls_extinction_method none
_refine_ls_goodness_of_fit_ref 1.019
_refine_ls_hydrogen_treatment constr
_refine_ls_matrix_type full
_refine_ls_number_parameters 894
_refine_ls_number_reflns 11758
_refine_ls_number_restraints 0
_refine_ls_R_factor_all 0.088
_refine_ls_R_factor_gt 0.058
_refine_ls_shift/su_max 0.001
_refine_ls_structure_factor_coef Fsqd
_refine_ls_weighting_details '1/[\s^2^(Fo^2^)+(0.0670P)^2^+100.1725P] where P=(Fo^2^+2Fc^2^)/3'
_refine_ls_weighting_scheme calc
_refine_ls_wR_factor_gt 0.130
_refine_ls_wR_factor_ref 0.141
_reflns_number_gt 8442
_reflns_number_total 11758
_reflns_threshold_expression >2.0\s(I)
_cod_data_source_file ic0702623_si.cif
_cod_data_source_block CHEN01
_cod_depositor_comments
;
The following automatic conversions were performed:
'_refine_ls_weighting_scheme' value 'calc ' changed to 'calc' according to
'/home/saulius/struct/CIF-dictionaries/cif_core.dic' dictionary named
'cif_core.dic' version 2.4.1 from 2010-06-29.

Automatic conversion script
Id: cif_fix_enum 1527 2010-12-29 10:47:43Z saulius 
;
_cod_original_sg_symbol_H-M 'R -3'
_cod_database_code 4308226

loop_
_symmetry_equiv_pos_as_xyz
'x, y, z'
'-y, x-y, z'
'-x+y, -x, z'
'x+2/3, y+1/3, z+1/3'
'-y+2/3, x-y+1/3, z+1/3'
'-x+y+2/3, -x+1/3, z+1/3'
'x+1/3, y+2/3, z+2/3'
'-y+1/3, x-y+2/3, z+2/3'
'-x+y+1/3, -x+2/3, z+2/3'
'-x, -y, -z'
'y, -x+y, -z'
'x-y, x, -z'
'-x+2/3, -y+1/3, -z+1/3'
'y+2/3, -x+y+1/3, -z+1/3'
'x-y+2/3, x+1/3, -z+1/3'
'-x+1/3, -y+2/3, -z+2/3'
'y+1/3, -x+y+2/3, -z+2/3'
'x-y+1/3, x+2/3, -z+2/3'

loop_
_atom_site_label
_atom_site_type_symbol
_atom_site_fract_x
_atom_site_fract_y
_atom_site_fract_z
_atom_site_U_iso_or_equiv
_atom_site_adp_type
_atom_site_occupancy
_atom_site_symmetry_multiplicity
_atom_site_calc_flag
_atom_site_refinement_flags
_atom_site_disorder_assembly
_atom_site_disorder_group
Ru(1) Ru 0.32699(2) 0.40780(2) 0.094037(8) 0.04141(16) Uani 1 1 d . . .
Ru(2) Ru 0.269548(19) 0.405297(19) 0.064963(8) 0.03869(15) Uani 1 1 d . . .
Cl(2) Cl 0.20900(6) 0.40110(6) 0.03394(3) 0.0454(4) Uani 1 1 d . . .
Cl(21) Cl 0.49832(9) 0.39919(11) 0.12737(4) 0.0975(8) Uani 1 1 d . . .
Cl(22) Cl 0.47733(8) 0.31236(9) 0.03980(4) 0.0798(6) Uani 1 1 d . . .
Cl(23) Cl 0.19432(9) 0.25010(9) -0.02990(3) 0.0818(6) Uani 1 1 d . . .
Cl(24) Cl 0.06748(9) 0.18966(10) 0.04813(5) 0.1127(9) Uani 1 1 d . . .
Cl(31) Cl 0.23144(11) 0.34863(12) 0.20536(4) 0.1164(9) Uani 1 1 d . . .
Cl(32) Cl 0.37100(13) 0.29838(14) 0.16752(5) 0.1368(11) Uani 1 1 d . . .
Cl(33) Cl 0.00334(8) 0.24082(9) 0.09416(5) 0.0929(7) Uani 1 1 d . . .
Cl(34) Cl 0.09251(7) 0.44946(8) 0.07599(3) 0.0658(5) Uani 1 1 d . . .
Cl(41) Cl 0.27634(11) 0.50611(11) 0.19732(4) 0.1036(8) Uani 1 1 d . . .
Cl(42) Cl 0.42637(8) 0.45372(9) 0.18280(3) 0.0838(6) Uani 1 1 d . . .
Cl(43) Cl 0.29169(7) 0.57249(7) -0.00034(3) 0.0625(5) Uani 1 1 d . . .
Cl(44) Cl 0.20573(8) 0.60453(7) 0.07901(3) 0.0671(5) Uani 1 1 d . . .
O(124) O 0.6145(2) 0.8335(2) -0.05685(8) 0.0743(15) Uani 1 1 d . . .
O(132) O 0.7624(2) 0.8107(2) -0.07339(9) 0.0784(15) Uani 1 1 d . . .
N(12) N 0.38876(19) 0.46517(19) 0.07567(8) 0.0423(12) Uani 1 1 d . . .
N(14) N 0.33439(19) 0.44390(19) 0.04271(8) 0.0387(12) Uani 1 1 d . . .
N(21) N 0.3371(2) 0.3528(2) 0.07528(9) 0.0459(13) Uani 1 1 d . . .
N(23) N 0.2620(2) 0.33359(19) 0.05366(8) 0.0451(13) Uani 1 1 d . . .
N(31) N 0.2638(2) 0.3521(2) 0.11408(8) 0.0458(13) Uani 1 1 d . . .
N(33) N 0.20605(19) 0.36398(19) 0.08940(8) 0.0411(12) Uani 1 1 d . . .
N(41) N 0.31885(19) 0.46442(19) 0.11278(8) 0.0417(12) Uani 1 1 d . . .
N(43) N 0.28206(19) 0.47892(19) 0.07892(8) 0.0431(12) Uani 1 1 d . . .
N(113) N 0.6133(2) 0.6296(2) 0.00076(10) 0.0616(15) Uani 1 1 d . . .
N(114) N 0.6562(2) 0.6764(2) -0.00176(10) 0.0604(15) Uani 1 1 d . . .
N(115) N 0.6457(2) 0.7128(2) 0.00759(9) 0.0493(13) Uani 1 1 d . . .
C(11) C 0.4381(3) 0.5021(3) 0.08818(11) 0.0543(17) Uani 1 1 d . . .
C(13) C 0.3829(2) 0.4712(2) 0.05221(10) 0.0415(15) Uani 1 1 d . . .
C(15) C 0.3292(3) 0.4399(3) 0.01619(10) 0.0494(16) Uani 1 1 d . . .
C(16) C 0.4296(2) 0.5093(2) 0.03761(10) 0.0417(15) Uani 1 1 d . . .
C(17) C 0.4320(3) 0.5548(3) 0.02913(11) 0.0506(17) Uani 1 1 d . . .
C(18) C 0.4787(3) 0.5955(3) 0.01963(12) 0.0536(17) Uani 1 1 d . . .
C(19) C 0.5233(2) 0.5905(2) 0.01799(10) 0.0426(15) Uani 1 1 d . . .
C(22) C 0.3003(3) 0.3237(2) 0.05919(11) 0.0467(16) Uani 1 1 d . . .
C(26) C 0.4037(3) 0.3318(3) 0.05925(12) 0.0523(17) Uani 1 1 d . . .
C(32) C 0.2162(3) 0.3443(2) 0.10884(11) 0.0451(16) Uani 1 1 d . . .
C(42) C 0.3006(2) 0.4914(2) 0.10095(10) 0.0427(15) Uani 1 1 d . . .
C(110) C 0.5197(3) 0.5432(2) 0.02470(11) 0.0481(16) Uani 1 1 d . . .
C(111) C 0.4728(3) 0.5024(2) 0.03435(11) 0.0483(16) Uani 1 1 d . . .
C(112) C 0.5746(2) 0.6355(3) 0.01123(10) 0.0440(15) Uani 1 1 d . . .
C(116) C 0.5952(2) 0.6890(3) 0.01563(11) 0.0477(16) Uani 1 1 d . . .
C(117) C 0.6865(2) 0.7686(2) 0.00666(11) 0.0491(16) Uani 1 1 d . . .
C(118) C 0.6890(3) 0.7911(2) -0.01839(11) 0.0492(16) Uani 1 1 d . . .
C(119) C 0.6508(3) 0.8032(3) -0.02536(11) 0.0526(17) Uani 1 1 d . . .
C(120) C 0.6502(3) 0.8196(3) -0.04840(12) 0.0585(18) Uani 1 1 d . . .
C(121) C 0.6856(3) 0.8218(3) -0.06537(13) 0.069(2) Uani 1 1 d . . .
C(122) C 0.7242(3) 0.8097(3) -0.05849(12) 0.0614(19) Uani 1 1 d . . .
C(123) C 0.7272(3) 0.7964(2) -0.03454(12) 0.0518(17) Uani 1 1 d . . .
C(125) C 0.5827(3) 0.8400(3) -0.03879(12) 0.071(2) Uani 1 1 d . . .
C(126) C 0.5535(3) 0.8645(3) -0.05034(13) 0.071(2) Uani 1 1 d . . .
C(127) C 0.4998(4) 0.8427(5) -0.0474(2) 0.145(5) Uani 1 1 d . . .
C(128) C 0.4723(5) 0.8670(6) -0.0569(3) 0.185(7) Uani 1 1 d . . .
C(129) C 0.4998(5) 0.9112(5) -0.0708(2) 0.108(3) Uani 1 1 d . . .
C(130) C 0.5507(5) 0.9332(5) -0.0720(2) 0.145(5) Uani 1 1 d . . .
C(131) C 0.5782(4) 0.9111(4) -0.0618(2) 0.130(5) Uani 1 1 d . . .
C(133) C 0.7581(4) 0.8185(4) -0.09895(14) 0.107(3) Uani 1 1 d . . .
C(134) C 0.7999(4) 0.8127(4) -0.11217(18) 0.094(3) Uani 1 1 d . . .
C(135) C 0.7926(4) 0.8028(4) -0.13687(18) 0.116(4) Uani 1 1 d . . .
C(136) C 0.8314(6) 0.7983(4) -0.1503(2) 0.127(4) Uani 1 1 d . . .
C(137) C 0.8751(6) 0.8028(5) -0.1390(2) 0.128(5) Uani 1 1 d . . .
C(138) C 0.8827(4) 0.8131(4) -0.1152(2) 0.112(4) Uani 1 1 d . . .
C(139) C 0.8439(5) 0.8169(4) -0.10163(19) 0.108(4) Uani 1 1 d . . .
C(211) C 0.3843(2) 0.3507(2) 0.07745(11) 0.0465(16) Uani 1 1 d . . .
C(212) C 0.4139(3) 0.3707(3) 0.09841(12) 0.0568(18) Uani 1 1 d . . .
C(213) C 0.4621(3) 0.3726(3) 0.10091(12) 0.0623(19) Uani 1 1 d . . .
C(214) C 0.4818(3) 0.3535(3) 0.08312(13) 0.065(2) Uani 1 1 d . . .
C(215) C 0.4516(3) 0.3335(3) 0.06248(12) 0.0559(18) Uani 1 1 d . . .
C(231) C 0.2196(3) 0.2972(2) 0.03877(11) 0.0473(16) Uani 1 1 d . . .
C(232) C 0.2268(3) 0.2934(3) 0.01419(11) 0.0485(16) Uani 1 1 d . . .
C(233) C 0.1851(3) 0.2565(3) 0.00044(12) 0.0572(18) Uani 1 1 d . . .
C(234) C 0.1353(3) 0.2236(3) 0.01070(15) 0.068(2) Uani 1 1 d . . .
C(235) C 0.1301(3) 0.2295(3) 0.03482(15) 0.067(2) Uani 1 1 d . . .
C(236) C 0.1711(3) 0.2648(3) 0.04935(13) 0.0571(18) Uani 1 1 d . . .
C(311) C 0.2726(3) 0.3391(2) 0.13770(11) 0.0503(16) Uani 1 1 d . . .
C(312) C 0.2484(3) 0.3465(3) 0.15758(11) 0.0597(19) Uani 1 1 d . . .
C(313) C 0.2615(4) 0.3378(3) 0.18054(13) 0.078(2) Uani 1 1 d . . .
C(314) C 0.2983(4) 0.3227(4) 0.18445(15) 0.089(3) Uani 1 1 d . . .
C(315) C 0.3220(3) 0.3152(3) 0.16422(17) 0.089(3) Uani 1 1 d . . .
C(316) C 0.3085(3) 0.3224(3) 0.14069(13) 0.064(2) Uani 1 1 d . . .
C(331) C 0.1536(2) 0.3556(2) 0.08742(10) 0.0435(15) Uani 1 1 d . . .
C(332) C 0.1088(3) 0.3064(3) 0.09093(11) 0.0535(17) Uani 1 1 d . . .
C(333) C 0.0593(3) 0.3024(3) 0.08945(12) 0.0623(19) Uani 1 1 d . . .
C(334) C 0.0527(3) 0.3452(3) 0.08488(12) 0.0617(19) Uani 1 1 d . . .
C(335) C 0.0979(3) 0.3940(3) 0.08145(11) 0.0514(17) Uani 1 1 d . . .
C(336) C 0.1476(2) 0.3994(3) 0.08257(10) 0.0469(16) Uani 1 1 d . . .
C(411) C 0.3304(2) 0.4726(2) 0.13775(10) 0.0472(16) Uani 1 1 d . . .
C(412) C 0.3017(3) 0.4861(3) 0.15333(11) 0.0549(18) Uani 1 1 d . . .
C(413) C 0.3132(3) 0.4907(3) 0.17794(12) 0.068(2) Uani 1 1 d . . .
C(414) C 0.3505(3) 0.4808(3) 0.18724(12) 0.068(2) Uani 1 1 d . . .
C(415) C 0.3790(3) 0.4680(3) 0.17184(11) 0.0577(18) Uani 1 1 d . . .
C(416) C 0.3701(3) 0.4641(3) 0.14704(11) 0.0529(17) Uani 1 1 d . . .
C(431) C 0.2707(2) 0.5147(2) 0.06644(10) 0.0395(14) Uani 1 1 d . . .
C(432) C 0.2843(2) 0.5247(2) 0.04225(10) 0.0429(15) Uani 1 1 d . . .
C(433) C 0.2744(2) 0.5606(2) 0.03011(10) 0.0460(16) Uani 1 1 d . . .
C(434) C 0.2513(2) 0.5865(2) 0.04091(11) 0.0484(16) Uani 1 1 d . . .
C(435) C 0.2371(3) 0.5748(3) 0.06478(11) 0.0501(16) Uani 1 1 d . . .
C(436) C 0.2457(2) 0.5390(2) 0.07771(11) 0.0470(16) Uani 1 1 d . . .
H(17) H 0.4013 0.5583 0.0298 0.061 Uiso 1 1 calc R . .
H(18) H 0.4800 0.6270 0.0142 0.064 Uiso 1 1 calc R . .
H(22) H 0.3014 0.2952 0.0515 0.056 Uiso 1 1 calc R . .
H(26) H 0.3842 0.3178 0.0448 0.063 Uiso 1 1 calc R . .
H(32) H 0.1879 0.3235 0.1196 0.054 Uiso 1 1 calc R . .
H(42) H 0.3009 0.5206 0.1087 0.051 Uiso 1 1 calc R . .
H(110) H 0.5494 0.5385 0.0227 0.058 Uiso 1 1 calc R . .
H(111) H 0.4705 0.4698 0.0387 0.058 Uiso 1 1 calc R . .
H(116) H 0.5776 0.7056 0.0228 0.057 Uiso 1 1 calc R . .
H(119) H 0.6249 0.8002 -0.0141 0.063 Uiso 1 1 calc R . .
H(11A) H 0.4557 0.4829 0.0938 0.081 Uiso 1 1 calc R . .
H(11B) H 0.4299 0.5177 0.1020 0.081 Uiso 1 1 calc R . .
H(11C) H 0.4615 0.5302 0.0770 0.081 Uiso 1 1 calc R . .
H(11D) H 0.7213 0.7724 0.0107 0.059 Uiso 1 1 calc R . .
H(11E) H 0.6785 0.7887 0.0187 0.059 Uiso 1 1 calc R . .
H(121) H 0.6838 0.8314 -0.0816 0.083 Uiso 1 1 calc R . .
H(123) H 0.7554 0.7911 -0.0295 0.062 Uiso 1 1 calc R . .
H(127) H 0.4807 0.8104 -0.0386 0.175 Uiso 1 1 calc R . .
H(128) H 0.4357 0.8529 -0.0538 0.222 Uiso 1 1 calc R . .
H(129) H 0.4818 0.9256 -0.0794 0.130 Uiso 1 1 calc R . .
H(12A) H 0.6056 0.8631 -0.0256 0.085 Uiso 1 1 calc R . .
H(12B) H 0.5572 0.8051 -0.0318 0.085 Uiso 1 1 calc R . .
H(130) H 0.5700 0.9660 -0.0804 0.174 Uiso 1 1 calc R . .
H(131) H 0.6158 0.9295 -0.0629 0.156 Uiso 1 1 calc R . .
H(135) H 0.7619 0.7991 -0.1446 0.139 Uiso 1 1 calc R . .
H(136) H 0.8271 0.7921 -0.1672 0.152 Uiso 1 1 calc R . .
H(137) H 0.9004 0.7986 -0.1481 0.153 Uiso 1 1 calc R . .
H(138) H 0.9141 0.8178 -0.1077 0.134 Uiso 1 1 calc R . .
H(139) H 0.8486 0.8226 -0.0847 0.129 Uiso 1 1 calc R . .
H(13A) H 0.7630 0.8542 -0.1018 0.128 Uiso 1 1 calc R . .
H(13B) H 0.7225 0.7919 -0.1049 0.128 Uiso 1 1 calc R . .
H(15A) H 0.3242 0.4686 0.0100 0.074 Uiso 1 1 calc R . .
H(15B) H 0.2986 0.4057 0.0118 0.074 Uiso 1 1 calc R . .
H(15C) H 0.3614 0.4428 0.0092 0.074 Uiso 1 1 calc R . .
H(212) H 0.4010 0.3832 0.1111 0.068 Uiso 1 1 calc R . .
H(214) H 0.5145 0.3542 0.0851 0.078 Uiso 1 1 calc R . .
H(232) H 0.2603 0.3159 0.0069 0.058 Uiso 1 1 calc R . .
H(234) H 0.1064 0.1982 0.0013 0.082 Uiso 1 1 calc R . .
H(236) H 0.1660 0.2667 0.0662 0.068 Uiso 1 1 calc R . .
H(312) H 0.2230 0.3576 0.1555 0.072 Uiso 1 1 calc R . .
H(314) H 0.3074 0.3176 0.2003 0.107 Uiso 1 1 calc R . .
H(316) H 0.3242 0.3157 0.1271 0.077 Uiso 1 1 calc R . .
H(332) H 0.1119 0.2761 0.0943 0.064 Uiso 1 1 calc R . .
H(334) H 0.0184 0.3414 0.0841 0.074 Uiso 1 1 calc R . .
H(336) H 0.1780 0.4332 0.0800 0.056 Uiso 1 1 calc R . .
H(412) H 0.2746 0.4921 0.1473 0.066 Uiso 1 1 calc R . .
H(414) H 0.3567 0.4827 0.2042 0.082 Uiso 1 1 calc R . .
H(416) H 0.3908 0.4558 0.1366 0.063 Uiso 1 1 calc R . .
H(432) H 0.3002 0.5074 0.0341 0.051 Uiso 1 1 calc R . .
H(434) H 0.2455 0.6114 0.0323 0.058 Uiso 1 1 calc R . .
H(436) H 0.2347 0.5311 0.0941 0.056 Uiso 1 1 calc R . .

loop_
_atom_site_aniso_label
_atom_site_aniso_U_11
_atom_site_aniso_U_22
_atom_site_aniso_U_33
_atom_site_aniso_U_12
_atom_site_aniso_U_13
_atom_site_aniso_U_23
Ru(1) 0.0420(3) 0.0424(3) 0.0408(3) 0.0218(3) -0.0027(2) -0.0027(2)
Ru(2) 0.0378(3) 0.0390(3) 0.0403(3) 0.0200(3) -0.0009(2) -0.0034(2)
Cl(2) 0.0423(9) 0.0489(10) 0.0465(8) 0.0240(8) -0.0062(7) -0.0053(7)
Cl(21) 0.0753(15) 0.143(2) 0.0822(14) 0.0610(16) -0.0292(12) -0.0219(14)
Cl(22) 0.0650(13) 0.0996(16) 0.0921(14) 0.0541(13) 0.0028(11) -0.0130(12)
Cl(23) 0.0956(16) 0.1006(16) 0.0689(11) 0.0637(14) -0.0289(11) -0.0369(11)
Cl(24) 0.0537(13) 0.0814(17) 0.149(2) -0.0067(12) 0.0107(14) -0.0191(15)
Cl(31) 0.133(2) 0.141(2) 0.0538(11) 0.0530(19) 0.0153(13) -0.0020(13)
Cl(32) 0.137(2) 0.187(3) 0.129(2) 0.113(2) -0.0107(19) 0.048(2)
Cl(33) 0.0479(12) 0.0728(14) 0.1319(19) 0.0106(11) 0.0122(12) 0.0093(13)
Cl(34) 0.0699(12) 0.0776(13) 0.0695(11) 0.0516(11) 0.0049(9) 0.0032(10)
Cl(41) 0.131(2) 0.133(2) 0.0620(12) 0.0773(18) 0.0205(13) -0.0130(13)
Cl(42) 0.0737(14) 0.1002(16) 0.0700(12) 0.0378(13) -0.0232(10) 0.0058(11)
Cl(43) 0.0735(13) 0.0742(13) 0.0479(9) 0.0430(11) 0.0060(8) 0.0087(8)
Cl(44) 0.0958(15) 0.0666(12) 0.0632(10) 0.0589(12) 0.0162(10) 0.0086(9)
O(124) 0.098(4) 0.088(4) 0.058(3) 0.063(4) 0.004(3) 0.005(3)
O(132) 0.086(4) 0.081(4) 0.075(3) 0.047(3) 0.041(3) 0.016(3)
N(12) 0.040(3) 0.046(3) 0.039(3) 0.020(3) -0.006(2) -0.005(2)
N(14) 0.040(3) 0.047(3) 0.035(2) 0.026(3) -0.003(2) -0.004(2)
N(21) 0.043(3) 0.049(3) 0.050(3) 0.027(3) -0.002(3) -0.005(3)
N(23) 0.040(3) 0.040(3) 0.050(3) 0.017(3) 0.000(2) -0.005(2)
N(31) 0.050(4) 0.056(3) 0.041(3) 0.034(3) -0.003(2) 0.001(2)
N(33) 0.039(3) 0.044(3) 0.046(3) 0.025(3) -0.002(2) 0.000(2)
N(41) 0.049(3) 0.043(3) 0.032(3) 0.022(3) -0.005(2) -0.003(2)
N(43) 0.041(3) 0.041(3) 0.043(3) 0.018(3) -0.007(2) -0.007(2)
N(113) 0.056(4) 0.047(4) 0.084(4) 0.027(3) 0.023(3) 0.007(3)
N(114) 0.050(4) 0.040(4) 0.091(4) 0.022(3) 0.023(3) 0.008(3)
N(115) 0.050(4) 0.043(3) 0.061(3) 0.027(3) 0.007(3) 0.007(3)
C(11) 0.051(4) 0.054(4) 0.051(4) 0.022(4) -0.005(3) -0.001(3)
C(13) 0.048(4) 0.046(4) 0.042(3) 0.032(3) 0.004(3) 0.001(3)
C(15) 0.052(4) 0.051(4) 0.049(4) 0.029(4) -0.004(3) -0.008(3)
C(16) 0.035(4) 0.046(4) 0.037(3) 0.016(3) 0.001(3) 0.004(3)
C(17) 0.042(4) 0.058(5) 0.056(4) 0.028(4) -0.001(3) 0.000(3)
C(18) 0.049(4) 0.040(4) 0.070(4) 0.021(4) -0.002(3) 0.007(3)
C(19) 0.042(4) 0.043(4) 0.046(3) 0.024(3) 0.004(3) -0.001(3)
C(22) 0.046(4) 0.039(4) 0.059(4) 0.024(3) 0.008(3) -0.003(3)
C(26) 0.045(4) 0.050(4) 0.058(4) 0.021(4) -0.006(3) -0.002(3)
C(32) 0.051(4) 0.033(4) 0.046(4) 0.017(3) 0.006(3) -0.009(3)
C(42) 0.043(4) 0.040(4) 0.040(3) 0.018(3) 0.007(3) 0.003(3)
C(110) 0.048(4) 0.048(4) 0.059(4) 0.032(4) 0.007(3) -0.001(3)
C(111) 0.049(4) 0.039(4) 0.062(4) 0.026(4) 0.000(3) 0.003(3)
C(112) 0.043(4) 0.048(4) 0.046(3) 0.027(3) 0.002(3) 0.007(3)
C(116) 0.043(4) 0.054(5) 0.054(4) 0.031(4) 0.010(3) 0.003(3)
C(117) 0.043(4) 0.048(4) 0.055(4) 0.021(3) 0.001(3) 0.000(3)
C(118) 0.043(4) 0.039(4) 0.061(4) 0.017(3) 0.007(3) 0.006(3)
C(119) 0.056(4) 0.049(4) 0.053(4) 0.027(4) 0.008(3) 0.005(3)
C(120) 0.068(5) 0.056(5) 0.061(4) 0.039(4) 0.000(4) 0.000(4)
C(121) 0.090(6) 0.074(5) 0.056(4) 0.050(5) 0.016(4) 0.010(4)
C(122) 0.074(5) 0.048(4) 0.062(4) 0.030(4) 0.017(4) 0.003(3)
C(123) 0.048(4) 0.036(4) 0.067(4) 0.018(3) 0.007(3) 0.010(3)
C(125) 0.084(6) 0.094(6) 0.058(4) 0.061(5) 0.006(4) 0.007(4)
C(126) 0.074(6) 0.082(6) 0.066(5) 0.046(5) -0.006(4) -0.002(4)
C(127) 0.085(8) 0.127(10) 0.211(13) 0.043(7) -0.012(8) 0.082(9)
C(128) 0.102(10) 0.175(14) 0.267(18) 0.060(10) -0.008(10) 0.103(14)
C(129) 0.107(9) 0.101(8) 0.136(9) 0.067(7) -0.032(7) 0.009(7)
C(130) 0.101(9) 0.110(9) 0.230(14) 0.058(8) 0.022(9) 0.094(9)
C(131) 0.066(6) 0.093(7) 0.226(13) 0.037(6) 0.014(7) 0.086(8)
C(133) 0.142(9) 0.140(9) 0.072(5) 0.095(8) 0.042(6) 0.012(6)
C(134) 0.114(8) 0.082(7) 0.097(7) 0.058(6) 0.050(6) 0.024(5)
C(135) 0.120(9) 0.096(8) 0.098(7) 0.028(7) 0.057(6) -0.004(6)
C(136) 0.135(11) 0.099(8) 0.127(10) 0.045(9) 0.066(9) 0.008(7)
C(137) 0.145(12) 0.106(9) 0.131(11) 0.061(9) 0.077(9) 0.007(8)
C(138) 0.118(9) 0.087(7) 0.140(9) 0.058(7) 0.062(8) 0.026(7)
C(139) 0.147(10) 0.100(8) 0.105(7) 0.083(8) 0.062(8) 0.048(6)
C(211) 0.044(4) 0.045(4) 0.056(4) 0.027(3) -0.005(3) 0.000(3)
C(212) 0.052(5) 0.061(5) 0.061(4) 0.032(4) -0.004(4) -0.001(4)
C(213) 0.056(5) 0.073(5) 0.065(4) 0.037(4) -0.007(4) 0.003(4)
C(214) 0.049(5) 0.072(5) 0.084(5) 0.038(4) 0.002(4) 0.016(4)
C(215) 0.052(5) 0.055(5) 0.064(4) 0.029(4) -0.003(4) -0.003(3)
C(231) 0.042(4) 0.040(4) 0.060(4) 0.021(3) -0.005(3) -0.006(3)
C(232) 0.043(4) 0.051(4) 0.060(4) 0.030(4) -0.002(3) -0.003(3)
C(233) 0.060(5) 0.056(5) 0.070(4) 0.039(4) -0.023(4) -0.020(4)
C(234) 0.053(5) 0.046(5) 0.099(6) 0.019(4) -0.030(4) -0.029(4)
C(235) 0.059(5) 0.048(5) 0.088(6) 0.021(4) -0.005(4) -0.009(4)
C(236) 0.058(5) 0.038(4) 0.069(4) 0.019(4) -0.001(4) -0.006(3)
C(311) 0.047(4) 0.044(4) 0.052(4) 0.016(3) 0.000(3) 0.001(3)
C(312) 0.058(5) 0.058(5) 0.056(4) 0.024(4) -0.003(4) 0.000(3)
C(313) 0.081(6) 0.092(6) 0.050(4) 0.033(5) 0.004(4) 0.014(4)
C(314) 0.100(7) 0.094(7) 0.056(5) 0.035(6) -0.003(5) 0.010(5)
C(315) 0.076(6) 0.083(6) 0.109(7) 0.040(5) -0.025(5) 0.027(5)
C(316) 0.061(5) 0.062(5) 0.067(5) 0.028(4) 0.001(4) 0.019(4)
C(331) 0.047(4) 0.045(4) 0.038(3) 0.023(4) 0.004(3) -0.001(3)
C(332) 0.045(4) 0.047(4) 0.064(4) 0.020(4) 0.006(3) 0.006(3)
C(333) 0.045(5) 0.056(5) 0.065(4) 0.010(4) 0.003(3) 0.002(4)
C(334) 0.057(5) 0.071(6) 0.061(4) 0.036(5) 0.004(4) -0.004(4)
C(335) 0.050(4) 0.056(5) 0.047(4) 0.025(4) 0.004(3) 0.003(3)
C(336) 0.039(4) 0.045(4) 0.048(4) 0.015(3) 0.004(3) -0.006(3)
C(411) 0.044(4) 0.045(4) 0.045(4) 0.016(3) 0.002(3) -0.001(3)
C(412) 0.054(4) 0.058(5) 0.049(4) 0.025(4) 0.003(3) 0.000(3)
C(413) 0.076(6) 0.075(5) 0.045(4) 0.033(5) -0.004(4) -0.012(4)
C(414) 0.074(6) 0.076(5) 0.041(4) 0.027(5) -0.008(4) -0.006(4)
C(415) 0.049(4) 0.061(5) 0.052(4) 0.019(4) -0.009(3) 0.007(3)
C(416) 0.046(4) 0.058(4) 0.046(4) 0.019(4) 0.001(3) 0.004(3)
C(431) 0.038(4) 0.032(3) 0.048(4) 0.016(3) -0.005(3) -0.009(3)
C(432) 0.041(4) 0.041(4) 0.046(3) 0.021(3) 0.001(3) -0.005(3)
C(433) 0.048(4) 0.039(4) 0.046(3) 0.018(3) -0.003(3) -0.004(3)
C(434) 0.046(4) 0.039(4) 0.063(4) 0.023(3) -0.001(3) 0.008(3)
C(435) 0.056(4) 0.048(4) 0.057(4) 0.033(4) 0.007(3) 0.005(3)
C(436) 0.047(4) 0.043(4) 0.049(4) 0.021(3) 0.005(3) 0.002(3)

loop_
_atom_type_symbol
_atom_type_radius_bond
Ru 1.25
Cl 0.99
O 0.73
N 0.75
C 0.77
H 0.32

loop_
_geom_angle_atom_site_label_1
_geom_angle_atom_site_label_2
_geom_angle_atom_site_label_3
_geom_angle
_geom_angle_site_symmetry_1
_geom_angle_site_symmetry_2
_geom_angle_site_symmetry_3
_geom_angle_publ_flag
N(12) Ru(1) N(21) 88.55(19) . . . ?
N(12) Ru(1) N(41) 90.14(19) . . . ?
N(21) Ru(1) N(41) 178.5(2) . . . ?
N(12) Ru(1) N(31) 176.94(19) . . . ?
N(21) Ru(1) N(31) 94.5(2) . . . ?
N(41) Ru(1) N(31) 86.84(19) . . . ?
N(12) Ru(1) Ru(2) 90.40(13) . . . ?
N(21) Ru(1) Ru(2) 90.41(14) . . . ?
N(41) Ru(1) Ru(2) 90.26(13) . . . ?
N(31) Ru(1) Ru(2) 90.17(14) . . . ?
N(14) Ru(2) N(23) 88.61(18) . . . ?
N(14) Ru(2) N(33) 175.93(18) . . . ?
N(23) Ru(2) N(33) 89.88(18) . . . ?
N(14) Ru(2) N(43) 91.07(18) . . . ?
N(23) Ru(2) N(43) 174.89(19) . . . ?
N(33) Ru(2) N(43) 90.09(18) . . . ?
N(14) Ru(2) Ru(1) 86.96(13) . . . ?
N(23) Ru(2) Ru(1) 87.25(14) . . . ?
N(33) Ru(2) Ru(1) 89.19(13) . . . ?
N(43) Ru(2) Ru(1) 87.64(13) . . . ?
N(14) Ru(2) Cl(2) 92.84(13) . . . ?
N(23) Ru(2) Cl(2) 91.58(14) . . . ?
N(33) Ru(2) Cl(2) 90.98(13) . . . ?
N(43) Ru(2) Cl(2) 93.53(13) . . . ?
Ru(1) Ru(2) Cl(2) 178.82(4) . . . ?
C(120) O(124) C(125) 115.7(5) . . . ?
C(122) O(132) C(133) 117.1(6) . . . ?
C(13) N(12) C(11) 120.4(5) . . . ?
C(13) N(12) Ru(1) 118.8(4) . . . ?
C(11) N(12) Ru(1) 120.7(4) . . . ?
C(13) N(14) C(15) 118.4(5) . . . ?
C(13) N(14) Ru(2) 120.0(4) . . . ?
C(15) N(14) Ru(2) 121.6(4) . . . ?
C(22) N(21) C(211) 121.6(5) . . . ?
C(22) N(21) Ru(1) 117.0(4) . . . ?
C(211) N(21) Ru(1) 121.0(4) . . . ?
C(22) N(23) C(231) 119.1(5) . . . ?
C(22) N(23) Ru(2) 118.2(4) . . . ?
C(231) N(23) Ru(2) 122.5(4) . . . ?
C(32) N(31) C(311) 118.0(5) . . . ?
C(32) N(31) Ru(1) 117.6(4) . . . ?
C(311) N(31) Ru(1) 119.8(4) . . . ?
C(32) N(33) C(331) 116.2(5) . . . ?
C(32) N(33) Ru(2) 116.5(4) . . . ?
C(331) N(33) Ru(2) 127.3(4) . . . ?
C(42) N(41) C(411) 121.1(5) . . . ?
C(42) N(41) Ru(1) 117.9(4) . . . ?
C(411) N(41) Ru(1) 121.0(4) . . . ?
C(42) N(43) C(431) 117.7(5) . . . ?
C(42) N(43) Ru(2) 117.1(4) . . . ?
C(431) N(43) Ru(2) 125.2(3) . . . ?
N(114) N(113) C(112) 109.5(5) . . . ?
N(113) N(114) N(115) 107.7(5) . . . ?
N(114) N(115) C(116) 110.0(5) . . . ?
N(114) N(115) C(117) 119.1(5) . . . ?
C(116) N(115) C(117) 130.9(5) . . . ?
N(12) C(13) N(14) 118.2(5) . . . ?
N(12) C(13) C(16) 119.8(5) . . . ?
N(14) C(13) C(16) 122.0(5) . . . ?
C(17) C(16) C(111) 119.0(6) . . . ?
C(17) C(16) C(13) 119.3(5) . . . ?
C(111) C(16) C(13) 121.4(6) . . . ?
C(16) C(17) C(18) 120.5(6) . . . ?
C(19) C(18) C(17) 120.6(6) . . . ?
C(110) C(19) C(18) 118.8(6) . . . ?
C(110) C(19) C(112) 119.9(6) . . . ?
C(18) C(19) C(112) 121.2(6) . . . ?
N(23) C(22) N(21) 121.3(6) . . . ?
C(215) C(26) C(211) 119.5(6) . . . ?
N(31) C(32) N(33) 123.3(6) . . . ?
N(43) C(42) N(41) 122.0(6) . . . ?
C(19) C(110) C(111) 120.5(6) . . . ?
C(16) C(111) C(110) 120.2(6) . . . ?
N(113) C(112) C(116) 107.4(6) . . . ?
N(113) C(112) C(19) 122.7(6) . . . ?
C(116) C(112) C(19) 129.7(6) . . . ?
N(115) C(116) C(112) 105.4(5) . . . ?
N(115) C(117) C(118) 110.5(5) . . . ?
C(123) C(118) C(119) 120.0(6) . . . ?
C(123) C(118) C(117) 120.3(6) . . . ?
C(119) C(118) C(117) 119.6(6) . . . ?
C(120) C(119) C(118) 120.3(6) . . . ?
C(119) C(120) O(124) 124.5(6) . . . ?
C(119) C(120) C(121) 120.8(7) . . . ?
O(124) C(120) C(121) 114.6(6) . . . ?
C(120) C(121) C(122) 119.1(7) . . . ?
O(132) C(122) C(121) 125.5(6) . . . ?
O(132) C(122) C(123) 114.4(7) . . . ?
C(121) C(122) C(123) 120.1(6) . . . ?
C(118) C(123) C(122) 119.3(6) . . . ?
O(124) C(125) C(126) 108.7(6) . . . ?
C(131) C(126) C(127) 115.9(9) . . . ?
C(131) C(126) C(125) 122.7(8) . . . ?
C(127) C(126) C(125) 121.0(8) . . . ?
C(126) C(127) C(128) 121.6(10) . . . ?
C(129) C(128) C(127) 118.2(12) . . . ?
C(130) C(129) C(128) 119.1(11) . . . ?
C(129) C(130) C(131) 122.6(10) . . . ?
C(126) C(131) C(130) 121.8(9) . . . ?
O(132) C(133) C(134) 108.6(8) . . . ?
C(139) C(134) C(135) 118.7(9) . . . ?
C(139) C(134) C(133) 124.3(9) . . . ?
C(135) C(134) C(133) 117.1(10) . . . ?
C(134) C(135) C(136) 119.4(12) . . . ?
C(137) C(136) C(135) 120.0(12) . . . ?
C(138) C(137) C(136) 120.9(12) . . . ?
C(137) C(138) C(139) 119.4(12) . . . ?
C(134) C(139) C(138) 121.5(11) . . . ?
C(212) C(211) C(26) 118.7(6) . . . ?
C(212) C(211) N(21) 117.8(6) . . . ?
C(26) C(211) N(21) 123.4(6) . . . ?
C(213) C(212) C(211) 120.3(6) . . . ?
C(212) C(213) C(214) 121.8(7) . . . ?
C(212) C(213) Cl(21) 118.6(6) . . . ?
C(214) C(213) Cl(21) 119.7(6) . . . ?
C(215) C(214) C(213) 116.9(7) . . . ?
C(214) C(215) C(26) 122.8(6) . . . ?
C(214) C(215) Cl(22) 117.0(6) . . . ?
C(26) C(215) Cl(22) 120.2(5) . . . ?
C(236) C(231) C(232) 120.4(6) . . . ?
C(236) C(231) N(23) 118.5(6) . . . ?
C(232) C(231) N(23) 121.1(6) . . . ?
C(233) C(232) C(231) 119.5(6) . . . ?
C(232) C(233) C(234) 121.2(6) . . . ?
C(232) C(233) Cl(23) 119.8(6) . . . ?
C(234) C(233) Cl(23) 119.0(5) . . . ?
C(235) C(234) C(233) 117.0(6) . . . ?
C(234) C(235) C(236) 123.7(7) . . . ?
C(234) C(235) Cl(24) 118.0(6) . . . ?
C(236) C(235) Cl(24) 118.2(6) . . . ?
C(231) C(236) C(235) 118.2(7) . . . ?
C(316) C(311) C(312) 120.1(6) . . . ?
C(316) C(311) N(31) 118.5(6) . . . ?
C(312) C(311) N(31) 121.2(6) . . . ?
C(311) C(312) C(313) 119.4(7) . . . ?
C(314) C(313) C(312) 122.6(8) . . . ?
C(314) C(313) Cl(31) 118.7(6) . . . ?
C(312) C(313) Cl(31) 118.7(7) . . . ?
C(313) C(314) C(315) 117.0(8) . . . ?
C(314) C(315) C(316) 121.9(8) . . . ?
C(314) C(315) Cl(32) 120.2(7) . . . ?
C(316) C(315) Cl(32) 118.0(8) . . . ?
C(311) C(316) C(315) 119.0(8) . . . ?
C(332) C(331) C(336) 119.1(6) . . . ?
C(332) C(331) N(33) 122.7(6) . . . ?
C(336) C(331) N(33) 118.1(5) . . . ?
C(331) C(332) C(333) 118.7(6) . . . ?
C(334) C(333) C(332) 122.8(6) . . . ?
C(334) C(333) Cl(33) 118.7(6) . . . ?
C(332) C(333) Cl(33) 118.4(6) . . . ?
C(333) C(334) C(335) 117.7(7) . . . ?
C(336) C(335) C(334) 121.1(6) . . . ?
C(336) C(335) Cl(34) 118.8(5) . . . ?
C(334) C(335) Cl(34) 120.1(6) . . . ?
C(335) C(336) C(331) 120.5(6) . . . ?
C(412) C(411) C(416) 119.4(6) . . . ?
C(412) C(411) N(41) 122.0(6) . . . ?
C(416) C(411) N(41) 118.5(5) . . . ?
C(411) C(412) C(413) 119.0(7) . . . ?
C(414) C(413) C(412) 122.1(7) . . . ?
C(414) C(413) Cl(41) 119.2(5) . . . ?
C(412) C(413) Cl(41) 118.7(6) . . . ?
C(413) C(414) C(415) 118.8(6) . . . ?
C(414) C(415) C(416) 121.8(7) . . . ?
C(414) C(415) Cl(42) 120.7(5) . . . ?
C(416) C(415) Cl(42) 117.4(6) . . . ?
C(415) C(416) C(411) 118.9(6) . . . ?
C(432) C(431) C(436) 119.6(5) . . . ?
C(432) C(431) N(43) 118.5(5) . . . ?
C(436) C(431) N(43) 121.9(5) . . . ?
C(431) C(432) C(433) 118.7(5) . . . ?
C(434) C(433) C(432) 123.1(6) . . . ?
C(434) C(433) Cl(43) 118.9(5) . . . ?
C(432) C(433) Cl(43) 118.0(5) . . . ?
C(433) C(434) C(435) 116.8(6) . . . ?
C(434) C(435) C(436) 122.4(6) . . . ?
C(434) C(435) Cl(44) 118.8(5) . . . ?
C(436) C(435) Cl(44) 118.8(5) . . . ?
C(435) C(436) C(431) 119.3(5) . . . ?

loop_
_geom_bond_atom_site_label_1
_geom_bond_atom_site_label_2
_geom_bond_distance
_geom_bond_site_symmetry_1
_geom_bond_site_symmetry_2
_geom_bond_publ_flag
Ru(1) N(12) 2.015(5) . . ?
Ru(1) N(21) 2.050(5) . . ?
Ru(1) N(41) 2.061(5) . . ?
Ru(1) N(31) 2.065(5) . . ?
Ru(1) Ru(2) 2.2968(7) . . ?
Ru(2) N(14) 2.056(5) . . ?
Ru(2) N(23) 2.085(5) . . ?
Ru(2) N(33) 2.116(5) . . ?
Ru(2) N(43) 2.133(5) . . ?
Ru(2) Cl(2) 2.4210(15) . . ?
Cl(21) C(213) 1.744(7) . . ?
Cl(22) C(215) 1.727(7) . . ?
Cl(23) C(233) 1.726(7) . . ?
Cl(24) C(235) 1.761(8) . . ?
Cl(31) C(313) 1.741(8) . . ?
Cl(32) C(315) 1.737(9) . . ?
Cl(33) C(333) 1.737(7) . . ?
Cl(34) C(335) 1.727(7) . . ?
Cl(41) C(413) 1.729(8) . . ?
Cl(42) C(415) 1.740(7) . . ?
Cl(43) C(433) 1.744(6) . . ?
Cl(44) C(435) 1.730(6) . . ?
O(124) C(120) 1.373(8) . . ?
O(124) C(125) 1.437(8) . . ?
O(132) C(122) 1.375(8) . . ?
O(132) C(133) 1.449(9) . . ?
N(12) C(13) 1.332(7) . . ?
N(12) C(11) 1.468(7) . . ?
N(14) C(13) 1.336(7) . . ?
N(14) C(15) 1.475(7) . . ?
N(21) C(22) 1.324(8) . . ?
N(21) C(211) 1.413(8) . . ?
N(23) C(22) 1.319(7) . . ?
N(23) C(231) 1.422(8) . . ?
N(31) C(32) 1.321(8) . . ?
N(31) C(311) 1.419(7) . . ?
N(33) C(32) 1.321(7) . . ?
N(33) C(331) 1.425(7) . . ?
N(41) C(42) 1.321(7) . . ?
N(41) C(411) 1.414(7) . . ?
N(43) C(42) 1.309(7) . . ?
N(43) C(431) 1.420(7) . . ?
N(113) N(114) 1.317(7) . . ?
N(113) C(112) 1.352(8) . . ?
N(114) N(115) 1.343(7) . . ?
N(115) C(116) 1.351(7) . . ?
N(115) C(117) 1.458(8) . . ?
C(13) C(16) 1.492(8) . . ?
C(16) C(17) 1.376(8) . . ?
C(16) C(111) 1.380(8) . . ?
C(17) C(18) 1.386(9) . . ?
C(18) C(19) 1.381(8) . . ?
C(19) C(110) 1.378(8) . . ?
C(19) C(112) 1.462(8) . . ?
C(26) C(215) 1.381(9) . . ?
C(26) C(211) 1.397(9) . . ?
C(110) C(111) 1.393(8) . . ?
C(112) C(116) 1.383(9) . . ?
C(117) C(118) 1.520(8) . . ?
C(118) C(123) 1.374(8) . . ?
C(118) C(119) 1.381(9) . . ?
C(119) C(120) 1.365(9) . . ?
C(120) C(121) 1.375(9) . . ?
C(121) C(122) 1.389(10) . . ?
C(122) C(123) 1.396(9) . . ?
C(125) C(126) 1.500(10) . . ?
C(126) C(131) 1.338(11) . . ?
C(126) C(127) 1.373(12) . . ?
C(127) C(128) 1.410(15) . . ?
C(128) C(129) 1.363(15) . . ?
C(129) C(130) 1.290(13) . . ?
C(130) C(131) 1.375(13) . . ?
C(133) C(134) 1.501(12) . . ?
C(134) C(139) 1.357(13) . . ?
C(134) C(135) 1.392(12) . . ?
C(135) C(136) 1.413(14) . . ?
C(136) C(137) 1.364(16) . . ?
C(137) C(138) 1.343(15) . . ?
C(138) C(139) 1.410(12) . . ?
C(211) C(212) 1.388(8) . . ?
C(212) C(213) 1.385(9) . . ?
C(213) C(214) 1.389(9) . . ?
C(214) C(215) 1.381(9) . . ?
C(231) C(236) 1.377(9) . . ?
C(231) C(232) 1.390(8) . . ?
C(232) C(233) 1.381(9) . . ?
C(233) C(234) 1.399(10) . . ?
C(234) C(235) 1.365(10) . . ?
C(235) C(236) 1.379(9) . . ?
C(311) C(316) 1.368(9) . . ?
C(311) C(312) 1.382(9) . . ?
C(312) C(313) 1.387(9) . . ?
C(313) C(314) 1.364(12) . . ?
C(314) C(315) 1.389(12) . . ?
C(315) C(316) 1.405(10) . . ?
C(331) C(332) 1.388(8) . . ?
C(331) C(336) 1.399(9) . . ?
C(332) C(333) 1.391(9) . . ?
C(333) C(334) 1.375(10) . . ?
C(334) C(335) 1.385(9) . . ?
C(335) C(336) 1.377(9) . . ?
C(411) C(412) 1.388(9) . . ?
C(411) C(416) 1.398(9) . . ?
C(412) C(413) 1.394(9) . . ?
C(413) C(414) 1.357(10) . . ?
C(414) C(415) 1.364(10) . . ?
C(415) C(416) 1.391(8) . . ?
C(431) C(432) 1.386(8) . . ?
C(431) C(436) 1.391(8) . . ?
C(432) C(433) 1.389(8) . . ?
C(433) C(434) 1.376(8) . . ?
C(434) C(435) 1.376(8) . . ?
C(435) C(436) 1.389(8) . . ?

loop_
_geom_torsion_atom_site_label_1
_geom_torsion_atom_site_label_2
_geom_torsion_atom_site_label_3
_geom_torsion_atom_site_label_4
_geom_torsion
_geom_torsion_site_symmetry_1
_geom_torsion_site_symmetry_2
_geom_torsion_site_symmetry_3
_geom_torsion_site_symmetry_4
_geom_torsion_publ_flag
N(12) Ru(1) Ru(2) N(14) 17.71(19) . . . . ?
N(21) Ru(1) Ru(2) N(14) -70.85(19) . . . . ?
N(41) Ru(1) Ru(2) N(14) 107.85(19) . . . . ?
N(31) Ru(1) Ru(2) N(14) -165.30(19) . . . . ?
N(12) Ru(1) Ru(2) N(23) 106.46(19) . . . . ?
N(21) Ru(1) Ru(2) N(23) 17.91(19) . . . . ?
N(41) Ru(1) Ru(2) N(23) -163.39(19) . . . . ?
N(31) Ru(1) Ru(2) N(23) -76.55(19) . . . . ?
N(12) Ru(1) Ru(2) N(33) -163.62(19) . . . . ?
N(21) Ru(1) Ru(2) N(33) 107.83(19) . . . . ?
N(41) Ru(1) Ru(2) N(33) -73.47(18) . . . . ?
N(31) Ru(1) Ru(2) N(33) 13.37(19) . . . . ?
N(12) Ru(1) Ru(2) N(43) -73.49(19) . . . . ?
N(21) Ru(1) Ru(2) N(43) -162.05(19) . . . . ?
N(41) Ru(1) Ru(2) N(43) 16.65(18) . . . . ?
N(31) Ru(1) Ru(2) N(43) 103.50(19) . . . . ?
N(12) Ru(1) Ru(2) Cl(2) 98(2) . . . . ?
N(21) Ru(1) Ru(2) Cl(2) 9(2) . . . . ?
N(41) Ru(1) Ru(2) Cl(2) -172(17) . . . . ?
N(31) Ru(1) Ru(2) Cl(2) -85(2) . . . . ?
N(21) Ru(1) N(12) C(13) 69.9(4) . . . . ?
N(41) Ru(1) N(12) C(13) -110.8(4) . . . . ?
N(31) Ru(1) N(12) C(13) -121(4) . . . . ?
Ru(2) Ru(1) N(12) C(13) -20.5(4) . . . . ?
N(21) Ru(1) N(12) C(11) -114.3(5) . . . . ?
N(41) Ru(1) N(12) C(11) 65.1(5) . . . . ?
N(31) Ru(1) N(12) C(11) 55(4) . . . . ?
Ru(2) Ru(1) N(12) C(11) 155.3(4) . . . . ?
N(23) Ru(2) N(14) C(13) -108.6(4) . . . . ?
N(33) Ru(2) N(14) C(13) -40(3) . . . . ?
N(43) Ru(2) N(14) C(13) 66.3(4) . . . . ?
Ru(1) Ru(2) N(14) C(13) -21.3(4) . . . . ?
Cl(2) Ru(2) N(14) C(13) 159.9(4) . . . . ?
N(23) Ru(2) N(14) C(15) 67.9(4) . . . . ?
N(33) Ru(2) N(14) C(15) 136(2) . . . . ?
N(43) Ru(2) N(14) C(15) -117.2(4) . . . . ?
Ru(1) Ru(2) N(14) C(15) 155.2(4) . . . . ?
Cl(2) Ru(2) N(14) C(15) -23.6(4) . . . . ?
N(12) Ru(1) N(21) C(22) -110.0(4) . . . . ?
N(41) Ru(1) N(21) C(22) -137(7) . . . . ?
N(31) Ru(1) N(21) C(22) 70.6(5) . . . . ?
Ru(2) Ru(1) N(21) C(22) -19.6(4) . . . . ?
N(12) Ru(1) N(21) C(211) 62.7(5) . . . . ?
N(41) Ru(1) N(21) C(211) 36(8) . . . . ?
N(31) Ru(1) N(21) C(211) -116.7(5) . . . . ?
Ru(2) Ru(1) N(21) C(211) 153.1(4) . . . . ?
N(14) Ru(2) N(23) C(22) 64.8(4) . . . . ?
N(33) Ru(2) N(23) C(22) -111.5(4) . . . . ?
N(43) Ru(2) N(23) C(22) -22(2) . . . . ?
Ru(1) Ru(2) N(23) C(22) -22.3(4) . . . . ?
Cl(2) Ru(2) N(23) C(22) 157.6(4) . . . . ?
N(14) Ru(2) N(23) C(231) -110.3(5) . . . . ?
N(33) Ru(2) N(23) C(231) 73.5(5) . . . . ?
N(43) Ru(2) N(23) C(231) 163(2) . . . . ?
Ru(1) Ru(2) N(23) C(231) 162.7(4) . . . . ?
Cl(2) Ru(2) N(23) C(231) -17.5(4) . . . . ?
N(12) Ru(1) N(31) C(32) 84(4) . . . . ?
N(21) Ru(1) N(31) C(32) -107.6(4) . . . . ?
N(41) Ru(1) N(31) C(32) 73.1(4) . . . . ?
Ru(2) Ru(1) N(31) C(32) -17.2(4) . . . . ?
N(12) Ru(1) N(31) C(311) -72(4) . . . . ?
N(21) Ru(1) N(31) C(311) 97.0(5) . . . . ?
N(41) Ru(1) N(31) C(311) -82.4(5) . . . . ?
Ru(2) Ru(1) N(31) C(311) -172.6(4) . . . . ?
N(14) Ru(2) N(33) C(32) 5(3) . . . . ?
N(23) Ru(2) N(33) C(32) 73.4(4) . . . . ?
N(43) Ru(2) N(33) C(32) -101.5(4) . . . . ?
Ru(1) Ru(2) N(33) C(32) -13.9(4) . . . . ?
Cl(2) Ru(2) N(33) C(32) 165.0(4) . . . . ?
N(14) Ru(2) N(33) C(331) -176(30) . . . . ?
N(23) Ru(2) N(33) C(331) -107.6(5) . . . . ?
N(43) Ru(2) N(33) C(331) 77.6(5) . . . . ?
Ru(1) Ru(2) N(33) C(331) 165.2(5) . . . . ?
Cl(2) Ru(2) N(33) C(331) -16.0(5) . . . . ?
N(12) Ru(1) N(41) C(42) 71.1(4) . . . . ?
N(21) Ru(1) N(41) C(42) 98(8) . . . . ?
N(31) Ru(1) N(41) C(42) -109.4(4) . . . . ?
Ru(2) Ru(1) N(41) C(42) -19.3(4) . . . . ?
N(12) Ru(1) N(41) C(411) -111.5(4) . . . . ?
N(21) Ru(1) N(41) C(411) -85(8) . . . . ?
N(31) Ru(1) N(41) C(411) 68.0(4) . . . . ?
Ru(2) Ru(1) N(41) C(411) 158.1(4) . . . . ?
N(14) Ru(2) N(43) C(42) -107.0(4) . . . . ?
N(23) Ru(2) N(43) C(42) -21(2) . . . . ?
N(33) Ru(2) N(43) C(42) 69.1(4) . . . . ?
Ru(1) Ru(2) N(43) C(42) -20.1(4) . . . . ?
Cl(2) Ru(2) N(43) C(42) 160.1(4) . . . . ?
N(14) Ru(2) N(43) C(431) 74.7(5) . . . . ?
N(23) Ru(2) N(43) C(431) 161(2) . . . . ?
N(33) Ru(2) N(43) C(431) -109.2(5) . . . . ?
Ru(1) Ru(2) N(43) C(431) 161.6(4) . . . . ?
Cl(2) Ru(2) N(43) C(431) -18.2(4) . . . . ?
C(112) N(113) N(114) N(115) 1.3(7) . . . . ?
N(113) N(114) N(115) C(116) -1.5(7) . . . . ?
N(113) N(114) N(115) C(117) -178.6(5) . . . . ?
C(11) N(12) C(13) N(14) -166.7(5) . . . . ?
Ru(1) N(12) C(13) N(14) 9.1(7) . . . . ?
C(11) N(12) C(13) C(16) 10.9(8) . . . . ?
Ru(1) N(12) C(13) C(16) -173.3(4) . . . . ?
C(15) N(14) C(13) N(12) -165.3(5) . . . . ?
Ru(2) N(14) C(13) N(12) 11.3(7) . . . . ?
C(15) N(14) C(13) C(16) 17.1(8) . . . . ?
Ru(2) N(14) C(13) C(16) -166.2(4) . . . . ?
N(12) C(13) C(16) C(17) -110.8(6) . . . . ?
N(14) C(13) C(16) C(17) 66.7(8) . . . . ?
N(12) C(13) C(16) C(111) 63.0(8) . . . . ?
N(14) C(13) C(16) C(111) -119.5(6) . . . . ?
C(111) C(16) C(17) C(18) -6.4(9) . . . . ?
C(13) C(16) C(17) C(18) 167.5(6) . . . . ?
C(16) C(17) C(18) C(19) 1.6(10) . . . . ?
C(17) C(18) C(19) C(110) 3.6(9) . . . . ?
C(17) C(18) C(19) C(112) -171.3(6) . . . . ?
C(231) N(23) C(22) N(21) -171.7(5) . . . . ?
Ru(2) N(23) C(22) N(21) 13.1(8) . . . . ?
C(211) N(21) C(22) N(23) -165.6(6) . . . . ?
Ru(1) N(21) C(22) N(23) 7.1(8) . . . . ?
C(311) N(31) C(32) N(33) 166.5(5) . . . . ?
Ru(1) N(31) C(32) N(33) 10.7(7) . . . . ?
C(331) N(33) C(32) N(31) -175.0(5) . . . . ?
Ru(2) N(33) C(32) N(31) 4.2(7) . . . . ?
C(431) N(43) C(42) N(41) -170.9(5) . . . . ?
Ru(2) N(43) C(42) N(41) 10.7(7) . . . . ?
C(411) N(41) C(42) N(43) -169.3(5) . . . . ?
Ru(1) N(41) C(42) N(43) 8.1(7) . . . . ?
C(18) C(19) C(110) C(111) -3.9(9) . . . . ?
C(112) C(19) C(110) C(111) 171.1(5) . . . . ?
C(17) C(16) C(111) C(110) 6.1(9) . . . . ?
C(13) C(16) C(111) C(110) -167.7(5) . . . . ?
C(19) C(110) C(111) C(16) -0.9(9) . . . . ?
N(114) N(113) C(112) C(116) -0.7(7) . . . . ?
N(114) N(113) C(112) C(19) -175.7(5) . . . . ?
C(110) C(19) C(112) N(113) 30.7(9) . . . . ?
C(18) C(19) C(112) N(113) -154.5(6) . . . . ?
C(110) C(19) C(112) C(116) -143.1(7) . . . . ?
C(18) C(19) C(112) C(116) 31.8(10) . . . . ?
N(114) N(115) C(116) C(112) 1.1(7) . . . . ?
C(117) N(115) C(116) C(112) 177.8(6) . . . . ?
N(113) C(112) C(116) N(115) -0.2(7) . . . . ?
C(19) C(112) C(116) N(115) 174.3(6) . . . . ?
N(114) N(115) C(117) C(118) 78.6(7) . . . . ?
C(116) N(115) C(117) C(118) -97.9(7) . . . . ?
N(115) C(117) C(118) C(123) -99.6(7) . . . . ?
N(115) C(117) C(118) C(119) 76.6(7) . . . . ?
C(123) C(118) C(119) C(120) 1.2(10) . . . . ?
C(117) C(118) C(119) C(120) -174.9(6) . . . . ?
C(118) C(119) C(120) O(124) -178.6(6) . . . . ?
C(118) C(119) C(120) C(121) 3.3(11) . . . . ?
C(125) O(124) C(120) C(119) 11.5(10) . . . . ?
C(125) O(124) C(120) C(121) -170.3(7) . . . . ?
C(119) C(120) C(121) C(122) -3.3(11) . . . . ?
O(124) C(120) C(121) C(122) 178.4(6) . . . . ?
C(133) O(132) C(122) C(121) -8.2(11) . . . . ?
C(133) O(132) C(122) C(123) 173.5(7) . . . . ?
C(120) C(121) C(122) O(132) -179.3(7) . . . . ?
C(120) C(121) C(122) C(123) -1.1(11) . . . . ?
C(119) C(118) C(123) C(122) -5.6(9) . . . . ?
C(117) C(118) C(123) C(122) 170.6(6) . . . . ?
O(132) C(122) C(123) C(118) -176.1(6) . . . . ?
C(121) C(122) C(123) C(118) 5.5(10) . . . . ?
C(120) O(124) C(125) C(126) 169.8(6) . . . . ?
O(124) C(125) C(126) C(131) -57.7(11) . . . . ?
O(124) C(125) C(126) C(127) 129.6(10) . . . . ?
C(131) C(126) C(127) C(128) 3.1(19) . . . . ?
C(125) C(126) C(127) C(128) 176.2(12) . . . . ?
C(126) C(127) C(128) C(129) 4(2) . . . . ?
C(127) C(128) C(129) C(130) -9(2) . . . . ?
C(128) C(129) C(130) C(131) 6(2) . . . . ?
C(127) C(126) C(131) C(130) -6.2(18) . . . . ?
C(125) C(126) C(131) C(130) -179.3(11) . . . . ?
C(129) C(130) C(131) C(126) 2(2) . . . . ?
C(122) O(132) C(133) C(134) -174.3(7) . . . . ?
O(132) C(133) C(134) C(139) -19.4(14) . . . . ?
O(132) C(133) C(134) C(135) 161.0(8) . . . . ?
C(139) C(134) C(135) C(136) -1.1(15) . . . . ?
C(133) C(134) C(135) C(136) 178.5(9) . . . . ?
C(134) C(135) C(136) C(137) 1.1(17) . . . . ?
C(135) C(136) C(137) C(138) -2(2) . . . . ?
C(136) C(137) C(138) C(139) 2.9(18) . . . . ?
C(135) C(134) C(139) C(138) 2.0(15) . . . . ?
C(133) C(134) C(139) C(138) -177.6(9) . . . . ?
C(137) C(138) C(139) C(134) -2.9(16) . . . . ?
C(215) C(26) C(211) C(212) -0.2(10) . . . . ?
C(215) C(26) C(211) N(21) 176.9(6) . . . . ?
C(22) N(21) C(211) C(212) -163.1(6) . . . . ?
Ru(1) N(21) C(211) C(212) 24.5(8) . . . . ?
C(22) N(21) C(211) C(26) 19.8(9) . . . . ?
Ru(1) N(21) C(211) C(26) -152.6(5) . . . . ?
C(26) C(211) C(212) C(213) 1.1(10) . . . . ?
N(21) C(211) C(212) C(213) -176.1(6) . . . . ?
C(211) C(212) C(213) C(214) -1.8(11) . . . . ?
C(211) C(212) C(213) Cl(21) 178.9(5) . . . . ?
C(212) C(213) C(214) C(215) 1.4(11) . . . . ?
Cl(21) C(213) C(214) C(215) -179.3(5) . . . . ?
C(213) C(214) C(215) C(26) -0.5(11) . . . . ?
C(213) C(214) C(215) Cl(22) 177.3(6) . . . . ?
C(211) C(26) C(215) C(214) -0.2(11) . . . . ?
C(211) C(26) C(215) Cl(22) -177.9(5) . . . . ?
C(22) N(23) C(231) C(236) 105.8(7) . . . . ?
Ru(2) N(23) C(231) C(236) -79.2(7) . . . . ?
C(22) N(23) C(231) C(232) -72.9(8) . . . . ?
Ru(2) N(23) C(231) C(232) 102.2(6) . . . . ?
C(236) C(231) C(232) C(233) -0.4(9) . . . . ?
N(23) C(231) C(232) C(233) 178.2(6) . . . . ?
C(231) C(232) C(233) C(234) 1.2(10) . . . . ?
C(231) C(232) C(233) Cl(23) -178.0(5) . . . . ?
C(232) C(233) C(234) C(235) -0.1(10) . . . . ?
Cl(23) C(233) C(234) C(235) 179.0(5) . . . . ?
C(233) C(234) C(235) C(236) -1.7(11) . . . . ?
C(233) C(234) C(235) Cl(24) 178.6(5) . . . . ?
C(232) C(231) C(236) C(235) -1.3(10) . . . . ?
N(23) C(231) C(236) C(235) -179.9(6) . . . . ?
C(234) C(235) C(236) C(231) 2.4(11) . . . . ?
Cl(24) C(235) C(236) C(231) -177.9(5) . . . . ?
C(32) N(31) C(311) C(316) 149.2(6) . . . . ?
Ru(1) N(31) C(311) C(316) -55.5(7) . . . . ?
C(32) N(31) C(311) C(312) -35.3(9) . . . . ?
Ru(1) N(31) C(311) C(312) 120.0(6) . . . . ?
C(316) C(311) C(312) C(313) 1.0(10) . . . . ?
N(31) C(311) C(312) C(313) -174.4(6) . . . . ?
C(311) C(312) C(313) C(314) 1.1(12) . . . . ?
C(311) C(312) C(313) Cl(31) 178.8(6) . . . . ?
C(312) C(313) C(314) C(315) -1.4(14) . . . . ?
Cl(31) C(313) C(314) C(315) -179.1(7) . . . . ?
C(313) C(314) C(315) C(316) -0.4(14) . . . . ?
C(313) C(314) C(315) Cl(32) 177.7(7) . . . . ?
C(312) C(311) C(316) C(315) -2.7(10) . . . . ?
N(31) C(311) C(316) C(315) 172.8(6) . . . . ?
C(314) C(315) C(316) C(311) 2.4(12) . . . . ?
Cl(32) C(315) C(316) C(311) -175.7(6) . . . . ?
C(32) N(33) C(331) C(332) -48.3(8) . . . . ?
Ru(2) N(33) C(331) C(332) 132.7(5) . . . . ?
C(32) N(33) C(331) C(336) 129.4(6) . . . . ?
Ru(2) N(33) C(331) C(336) -49.6(7) . . . . ?
C(336) C(331) C(332) C(333) 0.1(9) . . . . ?
N(33) C(331) C(332) C(333) 177.8(5) . . . . ?
C(331) C(332) C(333) C(334) -0.7(10) . . . . ?
C(331) C(332) C(333) Cl(33) -179.4(5) . . . . ?
C(332) C(333) C(334) C(335) 0.6(10) . . . . ?
Cl(33) C(333) C(334) C(335) 179.3(5) . . . . ?
C(333) C(334) C(335) C(336) 0.0(10) . . . . ?
C(333) C(334) C(335) Cl(34) -179.3(5) . . . . ?
C(334) C(335) C(336) C(331) -0.5(9) . . . . ?
Cl(34) C(335) C(336) C(331) 178.8(4) . . . . ?
C(332) C(331) C(336) C(335) 0.4(9) . . . . ?
N(33) C(331) C(336) C(335) -177.3(5) . . . . ?
C(42) N(41) C(411) C(412) 32.6(9) . . . . ?
Ru(1) N(41) C(411) C(412) -144.8(5) . . . . ?
C(42) N(41) C(411) C(416) -150.8(6) . . . . ?
Ru(1) N(41) C(411) C(416) 31.9(7) . . . . ?
C(416) C(411) C(412) C(413) -0.1(10) . . . . ?
N(41) C(411) C(412) C(413) 176.4(6) . . . . ?
C(411) C(412) C(413) C(414) -2.1(11) . . . . ?
C(411) C(412) C(413) Cl(41) -178.6(5) . . . . ?
C(412) C(413) C(414) C(415) 2.8(12) . . . . ?
Cl(41) C(413) C(414) C(415) 179.2(6) . . . . ?
C(413) C(414) C(415) C(416) -1.1(11) . . . . ?
C(413) C(414) C(415) Cl(42) -178.8(6) . . . . ?
C(414) C(415) C(416) C(411) -1.1(10) . . . . ?
Cl(42) C(415) C(416) C(411) 176.7(5) . . . . ?
C(412) C(411) C(416) C(415) 1.7(10) . . . . ?
N(41) C(411) C(416) C(415) -175.0(6) . . . . ?
C(42) N(43) C(431) C(432) 138.7(6) . . . . ?
Ru(2) N(43) C(431) C(432) -42.9(7) . . . . ?
C(42) N(43) C(431) C(436) -42.2(8) . . . . ?
Ru(2) N(43) C(431) C(436) 136.1(5) . . . . ?
C(436) C(431) C(432) C(433) 2.4(9) . . . . ?
N(43) C(431) C(432) C(433) -178.5(5) . . . . ?
C(431) C(432) C(433) C(434) -0.4(9) . . . . ?
C(431) C(432) C(433) Cl(43) -179.8(4) . . . . ?
C(432) C(433) C(434) C(435) -1.1(9) . . . . ?
Cl(43) C(433) C(434) C(435) 178.3(5) . . . . ?
C(433) C(434) C(435) C(436) 0.6(10) . . . . ?
C(433) C(434) C(435) Cl(44) -177.8(5) . . . . ?
C(434) C(435) C(436) C(431) 1.4(10) . . . . ?
Cl(44) C(435) C(436) C(431) 179.8(5) . . . . ?
C(432) C(431) C(436) C(435) -2.9(9) . . . . ?
N(43) C(431) C(436) C(435) 178.0(6) . . . . ?

loop_
_platon_squeeze_void_nr
_platon_squeeze_void_average_x
_platon_squeeze_void_average_y
_platon_squeeze_void_average_z
_platon_squeeze_void_volume
_platon_squeeze_void_count_electrons
1 -0.093 -0.131 -0.004 9811.1 389.8
2 0.000 0.000 0.500 213.2 12.3
3 0.667 0.333 0.833 215.9 11.7
4 0.333 0.667 0.167 215.9 11.6
